data_7126680
loop_
_publ_author_name
'Ohki, Yasuhiro'
'Ishihara, Kodai'
'Yaoi, Moeko'
'Tada, Mizuki'
'Sameera, W. M. C.'
'Cramer, Roger E.'

_publ_section_title
;
 A dinuclear Mo<sub>2</sub>H<sub>8</sub> complex supported by bulky
 C<sub>5</sub>H<sub>2</sub><sup>t</sup>Bu<sub>3</sub> ligands.
;
_journal_issue 58
_journal_name_full 'Chemical communications (Cambridge, England)'
_journal_page_first 8035
_journal_page_last 8038
_journal_paper_doi 10.1039/d0cc03274c
_journal_volume 56
_journal_year 2020
_chemical_formula_sum 'C40 H64 Mo2'
_chemical_formula_weight 736.79
_space_group_crystal_system monoclinic
_space_group_IT_number 9
_space_group_name_Hall 'C -2yc'
_space_group_name_H-M_alt 'C 1 c 1'
_atom_sites_solution_hydrogens geom
_atom_sites_solution_primary direct
_atom_sites_solution_secondary difmap
_audit_creation_method SHELXL-2017/1
_audit_update_record
;
2020-03-13 deposited with the CCDC.	2020-06-09 downloaded from the CCDC.
;
_cell_angle_alpha 90
_cell_angle_beta 119.218(3)
_cell_angle_gamma 90
_cell_formula_units_Z 8
_cell_length_a 21.340(4)
_cell_length_b 19.875(3)
_cell_length_c 19.984(3)
_cell_measurement_reflns_used 7623
_cell_measurement_temperature 173(2)
_cell_measurement_theta_max 27.50
_cell_measurement_theta_min 3.10
_cell_volume 7397(2)
_computing_structure_refinement 'SHELXL-2017/1 (Sheldrick, 2017)'
_computing_structure_solution 'SHELXT 2014/5 (Sheldrick, 2014)'
_diffrn_ambient_temperature 173(2)
_diffrn_detector_area_resol_mean 5.811
_diffrn_measured_fraction_theta_full 0.998
_diffrn_measured_fraction_theta_max 0.959
_diffrn_measurement_device_type 'Rigaku XtaLAB P200'
_diffrn_measurement_method \w
_diffrn_radiation_type MoK\a
_diffrn_radiation_wavelength 0.71073
_diffrn_reflns_av_R_equivalents 0.0920
_diffrn_reflns_av_unetI/netI 0.0602
_diffrn_reflns_Laue_measured_fraction_full 0.998
_diffrn_reflns_Laue_measured_fraction_max 0.959
_diffrn_reflns_limit_h_max 27
_diffrn_reflns_limit_h_min -27
_diffrn_reflns_limit_k_max 25
_diffrn_reflns_limit_k_min -25
_diffrn_reflns_limit_l_max 25
_diffrn_reflns_limit_l_min -25
_diffrn_reflns_number 124897
_diffrn_reflns_point_group_measured_fraction_full 0.998
_diffrn_reflns_point_group_measured_fraction_max 0.956
_diffrn_reflns_theta_full 25.242
_diffrn_reflns_theta_max 27.474
_diffrn_reflns_theta_min 3.072
_diffrn_source 'fine-focus sealed tube'
_exptl_absorpt_coefficient_mu 0.703
_exptl_absorpt_correction_T_max 0.9826
_exptl_absorpt_correction_T_min 0.9657
_exptl_absorpt_correction_type multi-scan
_exptl_absorpt_process_details 'REQAB (Rigaku, 1998)'
_exptl_crystal_colour black
_exptl_crystal_density_diffrn 1.323
_exptl_crystal_density_method 'not measured'
_exptl_crystal_description prism
_exptl_crystal_F_000 3104
_exptl_crystal_size_max 0.100
_exptl_crystal_size_mid 0.100
_exptl_crystal_size_min 0.050
_refine_diff_density_max 1.439
_refine_diff_density_min -0.527
_refine_diff_density_rms 0.131
_refine_ls_abs_structure_details
;
 Flack x determined using 5693 quotients [(I+)-(I-)]/[(I+)+(I-)]
 (Parsons, Flack and Wagner, Acta Cryst. B69 (2013) 249-259).
;
_refine_ls_abs_structure_Flack -0.05(2)
_refine_ls_extinction_method none
_refine_ls_goodness_of_fit_ref 1.040
_refine_ls_hydrogen_treatment constr
_refine_ls_matrix_type full
_refine_ls_number_parameters 794
_refine_ls_number_reflns 17091
_refine_ls_number_restraints 2
_refine_ls_restrained_S_all 1.040
_refine_ls_R_factor_all 0.0707
_refine_ls_R_factor_gt 0.0504
_refine_ls_shift/su_max 0.033
_refine_ls_shift/su_mean 0.001
_refine_ls_structure_factor_coef Fsqd
_refine_ls_weighting_details 'w=1/[\s^2^(Fo^2^)+(0.0772P)^2^] where P=(Fo^2^+2Fc^2^)/3'
_refine_ls_weighting_scheme calc
_refine_ls_wR_factor_gt 0.1225
_refine_ls_wR_factor_ref 0.1321
_reflns_Friedel_coverage 0.992
_reflns_Friedel_fraction_full 0.998
_reflns_Friedel_fraction_max 0.953
_reflns_number_gt 13425
_reflns_number_total 17091
_reflns_threshold_expression 'I > 2\s(I)'
_cod_data_source_file d0cc03274c2.cif
_cod_data_source_block SEEMONO_b
_cod_depositor_comments 'Adding full bibliography for 7126676--7126680.cif.'
_cod_original_cell_volume 7398(2)
_cod_original_sg_symbol_H-M 'C c'
_cod_database_code 7126680
_shelx_shelxl_version_number 2017/1
_shelx_space_group_comment
;
The symmetry employed for this shelxl refinement is uniquely defined
by the following loop, which should always be used as a source of
symmetry information in preference to the above space-group names.
They are only intended as comments.
;
_shelx_estimated_absorpt_t_min 0.933
_shelx_estimated_absorpt_t_max 0.966

loop_
_space_group_symop_operation_xyz
'x, y, z'
'x, -y, z+1/2'
'x+1/2, y+1/2, z'
'x+1/2, -y+1/2, z+1/2'

loop_
_atom_site_label
_atom_site_type_symbol
_atom_site_fract_x
_atom_site_fract_y
_atom_site_fract_z
_atom_site_U_iso_or_equiv
_atom_site_adp_type
_atom_site_occupancy
_atom_site_site_symmetry_order
_atom_site_calc_flag
_atom_site_refinement_flags_posn
_atom_site_refinement_flags_adp
_atom_site_refinement_flags_occupancy
_atom_site_disorder_assembly
_atom_site_disorder_group
Mo1 Mo 0.49018(4) 0.37415(5) 0.36744(4) 0.0253(2) Uani 1 1 d . . . . .
C121 C 0.5152(10) 0.5424(6) 0.3969(8) 0.054(4) Uani 1 1 d . . . . .
H121 H 0.534577 0.579905 0.428214 0.065 Uiso 1 1 calc R U . . .
C122 C 0.4393(9) 0.5317(7) 0.3578(8) 0.056(4) Uani 1 1 d . . . . .
H122 H 0.407841 0.557407 0.366985 0.068 Uiso 1 1 calc R U . . .
C123 C 0.4158(8) 0.4778(6) 0.3032(8) 0.051(3) Uani 1 1 d . . . . .
H123 H 0.369573 0.461335 0.285504 0.061 Uiso 1 1 calc R U . . .
C124 C 0.4563(9) 0.4488(7) 0.2751(8) 0.055(4) Uani 1 1 d . . . . .
H124 H 0.435530 0.427943 0.227384 0.066 Uiso 1 1 calc R U . . .
C125 C 0.5335(9) 0.4524(7) 0.3240(9) 0.050(3) Uani 1 1 d . . . . .
H125 H 0.564554 0.426789 0.314073 0.060 Uiso 1 1 calc R U . . .
C126 C 0.5598(9) 0.4972(8) 0.3882(9) 0.062(4) Uani 1 1 d . . . . .
H126 H 0.608123 0.495797 0.424986 0.074 Uiso 1 1 calc R U . . .
C11 C 0.5622(5) 0.2848(4) 0.3794(5) 0.0277(17) Uani 1 1 d . . . . .
C12 C 0.5223(5) 0.2961(5) 0.3005(6) 0.027(2) Uani 1 1 d . . . . .
H12 H 0.541755 0.309149 0.269803 0.032 Uiso 1 1 calc R U . . .
C13 C 0.4461(5) 0.2846(5) 0.2726(6) 0.027(2) Uani 1 1 d . . . . .
C131 C 0.3921(5) 0.2836(4) 0.1855(5) 0.0312(18) Uani 1 1 d . . . . .
C14 C 0.4400(4) 0.2649(4) 0.3383(5) 0.0232(17) Uani 1 1 d . . . . .
C141 C 0.3794(5) 0.2332(4) 0.3498(5) 0.0321(18) Uani 1 1 d . . . . .
C15 C 0.5107(5) 0.2659(4) 0.4017(5) 0.0265(18) Uani 1 1 d . . . . .
H15 H 0.522056 0.255345 0.451673 0.032 Uiso 1 1 calc R U . . .
C111 C 0.6436(4) 0.2775(5) 0.4246(5) 0.0348(19) Uani 1 1 d . . . . .
C112 C 0.6811(6) 0.3272(7) 0.3993(7) 0.064(3) Uani 1 1 d . . . . .
H11A H 0.670580 0.372065 0.408583 0.096 Uiso 1 1 calc R U . . .
H11B H 0.664569 0.321425 0.345568 0.096 Uiso 1 1 calc R U . . .
H11C H 0.731940 0.319654 0.427677 0.096 Uiso 1 1 calc R U . . .
C113 C 0.6708(6) 0.2869(7) 0.5106(7) 0.051(3) Uani 1 1 d . . . . .
H11D H 0.659679 0.331607 0.519729 0.077 Uiso 1 1 calc R U . . .
H11E H 0.721805 0.280225 0.538344 0.077 Uiso 1 1 calc R U . . .
H11F H 0.647859 0.254765 0.527418 0.077 Uiso 1 1 calc R U . . .
C114 C 0.6615(6) 0.2050(6) 0.4109(7) 0.062(3) Uani 1 1 d . . . . .
H11G H 0.711229 0.195713 0.445459 0.092 Uiso 1 1 calc R U . . .
H11H H 0.652182 0.200773 0.359003 0.092 Uiso 1 1 calc R U . . .
H11I H 0.632187 0.173575 0.419818 0.092 Uiso 1 1 calc R U . . .
C132 C 0.3697(5) 0.2113(4) 0.1609(5) 0.0358(19) Uani 1 1 d . . . . .
H13A H 0.411615 0.183443 0.179549 0.054 Uiso 1 1 calc R U . . .
H13B H 0.343079 0.208927 0.105992 0.054 Uiso 1 1 calc R U . . .
H13C H 0.340096 0.195843 0.181747 0.054 Uiso 1 1 calc R U . . .
C133 C 0.4296(5) 0.3065(5) 0.1403(5) 0.0359(19) Uani 1 1 d . . . . .
H13D H 0.474013 0.282523 0.158307 0.054 Uiso 1 1 calc R U . . .
H13E H 0.439100 0.353903 0.147535 0.054 Uiso 1 1 calc R U . . .
H13F H 0.399062 0.297329 0.086722 0.054 Uiso 1 1 calc R U . . .
C134 C 0.3247(5) 0.3293(5) 0.1596(6) 0.043(2) Uani 1 1 d . . . . .
H13G H 0.305194 0.340512 0.106410 0.065 Uiso 1 1 calc R U . . .
H13H H 0.338311 0.369814 0.189641 0.065 Uiso 1 1 calc R U . . .
H13I H 0.289244 0.305793 0.166946 0.065 Uiso 1 1 calc R U . . .
C142 C 0.3907(5) 0.2503(5) 0.4308(5) 0.040(2) Uani 1 1 d . . . . .
H14A H 0.389882 0.298222 0.436257 0.060 Uiso 1 1 calc R U . . .
H14B H 0.436201 0.232946 0.469091 0.060 Uiso 1 1 calc R U . . .
H14C H 0.352978 0.230279 0.437138 0.060 Uiso 1 1 calc R U . . .
C143 C 0.3876(6) 0.1563(5) 0.3476(6) 0.046(2) Uani 1 1 d . . . . .
H14D H 0.361263 0.134617 0.369076 0.069 Uiso 1 1 calc R U . . .
H14E H 0.437438 0.144415 0.376871 0.069 Uiso 1 1 calc R U . . .
H14F H 0.369191 0.141925 0.295450 0.069 Uiso 1 1 calc R U . . .
C144 C 0.3040(5) 0.2534(6) 0.2923(6) 0.046(2) Uani 1 1 d . . . . .
H14G H 0.294839 0.242269 0.241618 0.069 Uiso 1 1 calc R U . . .
H14H H 0.298304 0.300934 0.295761 0.069 Uiso 1 1 calc R U . . .
H14I H 0.270616 0.229731 0.303077 0.069 Uiso 1 1 calc R U . . .
Mo2 Mo 0.49098(4) 0.46591(4) 0.45992(4) 0.0260(2) Uani 1 1 d . . . . .
C21 C 0.4669(5) 0.5498(5) 0.5269(5) 0.0280(19) Uani 1 1 d . . . . .
H21 H 0.450346 0.592125 0.505687 0.034 Uiso 1 1 calc R U . . .
C221 C 0.5420(5) 0.5329(5) 0.5762(6) 0.028(2) Uani 1 1 d . . . . .
C22 C 0.6014(4) 0.5880(4) 0.6057(5) 0.0315(18) Uani 1 1 d . . . . .
C23 C 0.5433(5) 0.4622(4) 0.5956(5) 0.0260(18) Uani 1 1 d . . . . .
C231 C 0.6023(5) 0.4150(5) 0.6537(5) 0.037(2) Uani 1 1 d . . . . .
C24 C 0.4702(5) 0.4411(5) 0.5575(5) 0.0264(18) Uani 1 1 d . . . . .
H24 H 0.455269 0.397701 0.559948 0.032 Uiso 1 1 calc R U . . .
C222 C 0.5676(5) 0.6569(4) 0.5700(6) 0.038(2) Uani 1 1 d . . . . .
H22A H 0.604943 0.689666 0.583821 0.057 Uiso 1 1 calc R U . . .
H22B H 0.536069 0.670891 0.588964 0.057 Uiso 1 1 calc R U . . .
H22C H 0.540852 0.652732 0.515249 0.057 Uiso 1 1 calc R U . . .
C223 C 0.6614(5) 0.5755(5) 0.5860(6) 0.044(2) Uani 1 1 d . . . . .
H22D H 0.641469 0.574622 0.531337 0.066 Uiso 1 1 calc R U . . .
H22E H 0.684086 0.533153 0.607173 0.066 Uiso 1 1 calc R U . . .
H22F H 0.696317 0.610931 0.607220 0.066 Uiso 1 1 calc R U . . .
C224 C 0.6318(5) 0.5958(5) 0.6920(5) 0.043(2) Uani 1 1 d . . . . .
H22G H 0.658715 0.556278 0.717616 0.064 Uiso 1 1 calc R U . . .
H22H H 0.593121 0.601583 0.703076 0.064 Uiso 1 1 calc R U . . .
H22I H 0.662702 0.634414 0.709646 0.064 Uiso 1 1 calc R U . . .
C232 C 0.5801(6) 0.3413(5) 0.6286(6) 0.046(2) Uani 1 1 d . . . . .
H23A H 0.565482 0.336705 0.575115 0.069 Uiso 1 1 calc R U . . .
H23B H 0.540853 0.329317 0.636929 0.069 Uiso 1 1 calc R U . . .
H23C H 0.620089 0.312122 0.658040 0.069 Uiso 1 1 calc R U . . .
C233 C 0.6030(6) 0.4246(6) 0.7312(5) 0.052(3) Uani 1 1 d . . . . .
H23D H 0.633068 0.390993 0.766961 0.078 Uiso 1 1 calc R U . . .
H23E H 0.554994 0.420305 0.723265 0.078 Uiso 1 1 calc R U . . .
H23F H 0.621256 0.468508 0.751356 0.078 Uiso 1 1 calc R U . . .
C234 C 0.6769(6) 0.4259(6) 0.6639(7) 0.045(3) Uani 1 1 d . . . . .
H23G H 0.708872 0.392086 0.697601 0.068 Uiso 1 1 calc R U . . .
H23H H 0.694088 0.469611 0.685521 0.068 Uiso 1 1 calc R U . . .
H23I H 0.674978 0.422830 0.614963 0.068 Uiso 1 1 calc R U . . .
C25 C 0.4230(5) 0.4942(5) 0.5156(5) 0.0267(17) Uani 1 1 d . . . . .
C251 C 0.3406(5) 0.4950(4) 0.4823(5) 0.0365(19) Uani 1 1 d . . . . .
C252 C 0.3047(6) 0.4332(7) 0.4319(9) 0.069(4) Uani 1 1 d . . . . .
H25A H 0.316885 0.393751 0.463577 0.103 Uiso 1 1 calc R U . . .
H25B H 0.321268 0.428040 0.395334 0.103 Uiso 1 1 calc R U . . .
H25C H 0.253581 0.439126 0.405354 0.103 Uiso 1 1 calc R U . . .
C253 C 0.3270(6) 0.4975(7) 0.5503(7) 0.058(3) Uani 1 1 d . . . . .
H25D H 0.276184 0.498800 0.532040 0.087 Uiso 1 1 calc R U . . .
H25E H 0.349013 0.536967 0.580278 0.087 Uiso 1 1 calc R U . . .
H25F H 0.347047 0.458146 0.581514 0.087 Uiso 1 1 calc R U . . .
C254 C 0.3075(6) 0.5598(7) 0.4352(7) 0.061(3) Uani 1 1 d . . . . .
H25G H 0.316808 0.561369 0.392866 0.092 Uiso 1 1 calc R U . . .
H25H H 0.328573 0.598409 0.467384 0.092 Uiso 1 1 calc R U . . .
H25I H 0.256623 0.559820 0.416311 0.092 Uiso 1 1 calc R U . . .
Mo3 Mo 0.48564(4) 0.03518(4) 0.69871(4) 0.0260(2) Uani 1 1 d . . . . .
C31 C 0.4604(6) -0.0470(5) 0.6054(5) 0.027(2) Uani 1 1 d . . . . .
H31 H 0.442177 -0.088879 0.608088 0.032 Uiso 1 1 calc R U . . .
C32 C 0.5356(5) -0.0333(5) 0.6352(5) 0.027(2) Uani 1 1 d . . . . .
C321 C 0.5934(5) -0.0901(4) 0.6663(5) 0.0316(18) Uani 1 1 d . . . . .
C33 C 0.5394(5) 0.0377(4) 0.6191(5) 0.0248(17) Uani 1 1 d . . . . .
C331 C 0.6003(5) 0.0837(4) 0.6245(5) 0.0344(19) Uani 1 1 d . . . . .
C34 C 0.4672(5) 0.0614(5) 0.5809(5) 0.0249(17) Uani 1 1 d . . . . .
H34 H 0.454318 0.105463 0.563965 0.030 Uiso 1 1 calc R U . . .
C35 C 0.4173(5) 0.0104(5) 0.5717(5) 0.0287(18) Uani 1 1 d . . . . .
C322 C 0.6531(5) -0.0796(5) 0.7492(5) 0.039(2) Uani 1 1 d . . . . .
H32A H 0.690208 -0.112426 0.761601 0.059 Uiso 1 1 calc R U . . .
H32B H 0.633678 -0.084626 0.783256 0.059 Uiso 1 1 calc R U . . .
H32C H 0.672839 -0.035274 0.754553 0.059 Uiso 1 1 calc R U . . .
C323 C 0.5571(5) -0.1574(4) 0.6629(5) 0.0373(19) Uani 1 1 d . . . . .
H32D H 0.522944 -0.167673 0.610589 0.056 Uiso 1 1 calc R U . . .
H32E H 0.532870 -0.154471 0.692548 0.056 Uiso 1 1 calc R U . . .
H32F H 0.592749 -0.192214 0.683384 0.056 Uiso 1 1 calc R U . . .
C324 C 0.6255(5) -0.0967(5) 0.6130(6) 0.045(2) Uani 1 1 d . . . . .
H32G H 0.658245 -0.133952 0.629115 0.068 Uiso 1 1 calc R U . . .
H32H H 0.650756 -0.056065 0.614987 0.068 Uiso 1 1 calc R U . . .
H32I H 0.587758 -0.104066 0.561477 0.068 Uiso 1 1 calc R U . . .
C332 C 0.6735(6) 0.0714(6) 0.6927(6) 0.046(3) Uani 1 1 d . . . . .
H33A H 0.669100 0.066883 0.738071 0.068 Uiso 1 1 calc R U . . .
H33B H 0.704480 0.108538 0.698632 0.068 Uiso 1 1 calc R U . . .
H33C H 0.693341 0.030783 0.684719 0.068 Uiso 1 1 calc R U . . .
C333 C 0.5805(6) 0.1582(4) 0.6289(6) 0.044(2) Uani 1 1 d . . . . .
H33D H 0.569621 0.163208 0.669873 0.066 Uiso 1 1 calc R U . . .
H33E H 0.539391 0.170660 0.581279 0.066 Uiso 1 1 calc R U . . .
H33F H 0.620296 0.186626 0.638144 0.066 Uiso 1 1 calc R U . . .
C334 C 0.6024(6) 0.0757(5) 0.5490(6) 0.050(3) Uani 1 1 d . . . . .
H33G H 0.636950 0.106340 0.548607 0.075 Uiso 1 1 calc R U . . .
H33H H 0.555788 0.085446 0.506577 0.075 Uiso 1 1 calc R U . . .
H33I H 0.615594 0.030404 0.544829 0.075 Uiso 1 1 calc R U . . .
C351 C 0.3356(5) 0.0102(4) 0.5199(5) 0.0338(18) Uani 1 1 d . . . . .
C352 C 0.3058(7) 0.0823(6) 0.5109(8) 0.051(3) Uani 1 1 d . . . . .
H35A H 0.316060 0.099317 0.560245 0.077 Uiso 1 1 calc R U . . .
H35B H 0.254762 0.081770 0.477446 0.077 Uiso 1 1 calc R U . . .
H35C H 0.327908 0.110760 0.489594 0.077 Uiso 1 1 calc R U . . .
C353 C 0.3198(6) -0.0140(6) 0.4402(6) 0.049(2) Uani 1 1 d . . . . .
H35D H 0.346993 0.012391 0.423139 0.074 Uiso 1 1 calc R U . . .
H35E H 0.269507 -0.008991 0.404797 0.074 Uiso 1 1 calc R U . . .
H35F H 0.333053 -0.060462 0.442985 0.074 Uiso 1 1 calc R U . . .
C354 C 0.2979(6) -0.0351(6) 0.5507(7) 0.052(3) Uani 1 1 d . . . . .
H35G H 0.314485 -0.080529 0.553981 0.078 Uiso 1 1 calc R U . . .
H35H H 0.246963 -0.033481 0.516775 0.078 Uiso 1 1 calc R U . . .
H35I H 0.308390 -0.019939 0.600707 0.078 Uiso 1 1 calc R U . . .
Mo4 Mo 0.48353(4) 0.12557(4) 0.79095(4) 0.0244(2) Uani 1 1 d . . . . .
C41 C 0.5542(4) 0.2143(4) 0.8561(5) 0.0234(16) Uani 1 1 d . . . . .
C42 C 0.6370(4) 0.2208(4) 0.8999(5) 0.0308(18) Uani 1 1 d . . . . .
C411 C 0.5064(5) 0.2343(4) 0.7793(5) 0.0231(16) Uani 1 1 d . . . . .
H411 H 0.520697 0.245486 0.743538 0.028 Uiso 1 1 calc R U . . .
C43 C 0.4338(5) 0.2350(4) 0.7642(5) 0.0246(17) Uani 1 1 d . . . . .
C431 C 0.3751(5) 0.2645(4) 0.6887(5) 0.0348(19) Uani 1 1 d . . . . .
C44 C 0.4365(6) 0.2160(5) 0.8353(6) 0.029(2) Uani 1 1 d . . . . .
C441 C 0.3781(5) 0.2155(4) 0.8617(5) 0.0306(17) Uani 1 1 d . . . . .
C45 C 0.5106(6) 0.2036(5) 0.8901(6) 0.029(2) Uani 1 1 d . . . . .
H45 H 0.527376 0.190320 0.940611 0.035 Uiso 1 1 calc R U . . .
C412 C 0.6677(5) 0.2083(6) 0.8464(6) 0.045(2) Uani 1 1 d . . . . .
H41A H 0.719132 0.207758 0.875509 0.067 Uiso 1 1 calc R U . . .
H41B H 0.652421 0.243535 0.808766 0.067 Uiso 1 1 calc R U . . .
H41C H 0.650760 0.165802 0.821111 0.067 Uiso 1 1 calc R U . . .
C413 C 0.6548(5) 0.2923(5) 0.9322(6) 0.048(2) Uani 1 1 d . . . . .
H41D H 0.638759 0.298400 0.969132 0.072 Uiso 1 1 calc R U . . .
H41E H 0.631006 0.324166 0.891301 0.072 Uiso 1 1 calc R U . . .
H41F H 0.705723 0.299244 0.956519 0.072 Uiso 1 1 calc R U . . .
C414 C 0.6707(5) 0.1700(5) 0.9643(6) 0.043(2) Uani 1 1 d . . . . .
H41G H 0.657461 0.125411 0.943641 0.064 Uiso 1 1 calc R U . . .
H41H H 0.654133 0.177876 1.000400 0.064 Uiso 1 1 calc R U . . .
H41I H 0.722031 0.174484 0.989556 0.064 Uiso 1 1 calc R U . . .
C432 C 0.3937(6) 0.2514(5) 0.6237(5) 0.043(2) Uani 1 1 d . . . . .
H43A H 0.399553 0.203952 0.619521 0.064 Uiso 1 1 calc R U . . .
H43B H 0.437512 0.274237 0.635334 0.064 Uiso 1 1 calc R U . . .
H43C H 0.355530 0.267912 0.575986 0.064 Uiso 1 1 calc R U . . .
C433 C 0.3736(6) 0.3410(5) 0.6975(6) 0.046(2) Uani 1 1 d . . . . .
H43D H 0.338718 0.360388 0.649596 0.070 Uiso 1 1 calc R U . . .
H43E H 0.420097 0.359326 0.712020 0.070 Uiso 1 1 calc R U . . .
H43F H 0.360847 0.351237 0.736269 0.070 Uiso 1 1 calc R U . . .
C434 C 0.3006(6) 0.2361(6) 0.6604(6) 0.043(3) Uani 1 1 d . . . . .
H43G H 0.301834 0.188118 0.655779 0.064 Uiso 1 1 calc R U . . .
H43H H 0.268338 0.255198 0.611329 0.064 Uiso 1 1 calc R U . . .
H43I H 0.284436 0.247029 0.696289 0.064 Uiso 1 1 calc R U . . .
C442 C 0.4121(5) 0.1973(5) 0.9466(5) 0.037(2) Uani 1 1 d . . . . .
H44A H 0.450133 0.228304 0.976252 0.055 Uiso 1 1 calc R U . . .
H44B H 0.431093 0.152422 0.954353 0.055 Uiso 1 1 calc R U . . .
H44C H 0.376341 0.199627 0.962495 0.055 Uiso 1 1 calc R U . . .
C443 C 0.3163(5) 0.1656(5) 0.8178(6) 0.042(2) Uani 1 1 d . . . . .
H44D H 0.278839 0.173869 0.830222 0.063 Uiso 1 1 calc R U . . .
H44E H 0.333690 0.120465 0.831992 0.063 Uiso 1 1 calc R U . . .
H44F H 0.297692 0.171426 0.763635 0.063 Uiso 1 1 calc R U . . .
C444 C 0.3483(6) 0.2857(5) 0.8545(6) 0.047(2) Uani 1 1 d . . . . .
H44G H 0.316312 0.286693 0.875472 0.070 Uiso 1 1 calc R U . . .
H44H H 0.322719 0.298426 0.801469 0.070 Uiso 1 1 calc R U . . .
H44I H 0.387103 0.316679 0.882184 0.070 Uiso 1 1 calc R U . . .
C341 C 0.4519(9) 0.0488(7) 0.8505(8) 0.050(4) Uani 1 1 d . . . . .
H341 H 0.431766 0.068154 0.878011 0.061 Uiso 1 1 calc R U . . .
C342 C 0.5270(8) 0.0455(7) 0.8802(7) 0.046(3) Uani 1 1 d . . . . .
H342 H 0.557863 0.070541 0.923075 0.056 Uiso 1 1 calc R U . . .
C343 C 0.5548(9) 0.0023(6) 0.8424(8) 0.055(4) Uani 1 1 d . . . . .
H343 H 0.602981 0.004951 0.855574 0.066 Uiso 1 1 calc R U . . .
C344 C 0.5098(8) -0.0435(6) 0.7863(7) 0.043(3) Uani 1 1 d . . . . .
H344 H 0.528966 -0.081087 0.775132 0.051 Uiso 1 1 calc R U . . .
C345 C 0.4344(7) -0.0319(6) 0.7463(8) 0.043(3) Uani 1 1 d . . . . .
H345 H 0.403506 -0.056890 0.703432 0.051 Uiso 1 1 calc R U . . .
C346 C 0.4088(8) 0.0212(6) 0.7766(8) 0.049(3) Uani 1 1 d . . . . .
H346 H 0.362524 0.037602 0.746445 0.059 Uiso 1 1 calc R U . . .

loop_
_atom_site_aniso_label
_atom_site_aniso_U_11
_atom_site_aniso_U_22
_atom_site_aniso_U_33
_atom_site_aniso_U_23
_atom_site_aniso_U_13
_atom_site_aniso_U_12
Mo1 0.0284(5) 0.0242(5) 0.0231(5) -0.0008(4) 0.0124(4) -0.0002(4)
C121 0.112(13) 0.028(6) 0.040(7) -0.004(5) 0.051(8) -0.017(7)
C122 0.095(11) 0.040(7) 0.057(8) 0.026(6) 0.054(8) 0.027(7)
C123 0.059(7) 0.037(7) 0.048(7) 0.023(6) 0.019(6) 0.013(5)
C124 0.103(12) 0.022(5) 0.037(7) 0.003(5) 0.032(8) 0.007(7)
C125 0.081(9) 0.040(7) 0.062(8) 0.005(6) 0.061(8) -0.001(6)
C126 0.072(9) 0.059(10) 0.057(8) 0.001(7) 0.033(7) -0.022(7)
C11 0.028(4) 0.028(4) 0.027(4) -0.006(3) 0.013(4) 0.002(3)
C12 0.026(5) 0.031(5) 0.031(5) -0.002(4) 0.020(4) 0.000(4)
C13 0.025(5) 0.025(5) 0.025(4) 0.000(3) 0.008(4) 0.003(4)
C131 0.035(4) 0.031(4) 0.025(4) -0.003(3) 0.012(4) 0.002(3)
C14 0.017(4) 0.025(4) 0.024(4) 0.002(4) 0.008(4) 0.006(3)
C141 0.030(4) 0.027(4) 0.044(5) -0.005(4) 0.021(4) -0.002(3)
C15 0.027(5) 0.025(4) 0.024(4) 0.002(3) 0.010(4) 0.003(4)
C111 0.026(4) 0.043(5) 0.034(4) -0.001(4) 0.014(4) 0.003(4)
C112 0.026(5) 0.094(9) 0.065(8) 0.013(7) 0.017(5) -0.009(5)
C113 0.026(5) 0.083(9) 0.034(5) -0.010(6) 0.006(4) 0.006(5)
C114 0.046(6) 0.061(7) 0.063(7) -0.016(6) 0.015(5) 0.015(5)
C132 0.037(5) 0.036(5) 0.031(4) -0.009(4) 0.013(4) 0.001(4)
C133 0.037(5) 0.043(5) 0.025(4) 0.003(4) 0.013(4) 0.000(4)
C134 0.036(5) 0.042(5) 0.037(5) -0.003(4) 0.006(4) 0.008(4)
C142 0.044(5) 0.042(5) 0.044(5) -0.003(4) 0.029(5) -0.003(4)
C143 0.056(6) 0.032(5) 0.063(6) -0.008(4) 0.039(5) -0.008(4)
C144 0.037(5) 0.057(7) 0.050(6) -0.007(5) 0.026(5) -0.002(5)
Mo2 0.0316(5) 0.0224(5) 0.0250(5) -0.0019(4) 0.0146(4) -0.0023(4)
C21 0.032(5) 0.028(5) 0.028(4) -0.004(4) 0.017(4) 0.002(4)
C221 0.027(5) 0.035(6) 0.027(5) -0.007(4) 0.016(4) -0.008(4)
C22 0.029(4) 0.029(4) 0.036(4) -0.009(3) 0.016(4) -0.008(3)
C23 0.030(5) 0.023(5) 0.028(4) -0.004(4) 0.017(4) -0.002(4)
C231 0.043(5) 0.037(5) 0.032(4) 0.001(4) 0.018(4) 0.003(4)
C24 0.030(5) 0.028(5) 0.024(4) -0.004(4) 0.015(4) -0.004(4)
C222 0.044(5) 0.025(4) 0.051(5) -0.009(4) 0.027(4) -0.012(4)
C223 0.039(5) 0.043(6) 0.056(6) -0.009(5) 0.027(5) -0.007(4)
C224 0.042(5) 0.046(5) 0.041(5) -0.011(4) 0.019(4) -0.010(4)
C232 0.059(6) 0.032(5) 0.052(6) 0.009(4) 0.032(5) 0.007(4)
C233 0.065(7) 0.057(7) 0.030(5) 0.004(4) 0.020(5) 0.016(5)
C234 0.035(6) 0.039(6) 0.052(7) 0.005(5) 0.013(5) 0.009(5)
C25 0.031(5) 0.026(5) 0.024(4) -0.003(4) 0.014(4) -0.005(4)
C251 0.034(5) 0.033(5) 0.040(5) -0.004(4) 0.017(4) -0.004(4)
C252 0.033(6) 0.070(8) 0.097(11) -0.039(8) 0.028(7) -0.021(5)
C253 0.047(6) 0.075(8) 0.060(7) 0.008(6) 0.033(6) 0.006(6)
C254 0.026(5) 0.080(8) 0.062(7) 0.022(6) 0.010(5) 0.001(5)
Mo3 0.0341(5) 0.0222(5) 0.0241(5) -0.0019(4) 0.0160(4) -0.0020(4)
C31 0.034(5) 0.025(4) 0.020(4) -0.011(4) 0.013(4) -0.009(4)
C32 0.036(6) 0.022(5) 0.024(4) 0.000(3) 0.016(4) -0.003(4)
C321 0.035(5) 0.028(4) 0.031(4) -0.002(3) 0.015(4) 0.001(3)
C33 0.030(5) 0.022(5) 0.023(4) -0.002(3) 0.013(4) -0.005(4)
C331 0.043(5) 0.033(4) 0.035(4) -0.002(4) 0.025(4) -0.005(4)
C34 0.025(5) 0.030(5) 0.019(4) 0.006(3) 0.010(4) 0.004(4)
C35 0.038(5) 0.021(5) 0.031(4) -0.003(4) 0.020(4) 0.000(4)
C322 0.035(5) 0.040(5) 0.036(5) -0.001(4) 0.012(4) 0.002(4)
C323 0.042(5) 0.029(4) 0.039(5) -0.001(4) 0.018(4) 0.003(4)
C324 0.045(6) 0.045(6) 0.046(5) -0.003(4) 0.023(5) 0.008(4)
C332 0.050(6) 0.040(5) 0.052(6) -0.006(5) 0.029(5) -0.014(5)
C333 0.061(6) 0.028(5) 0.046(5) -0.003(4) 0.028(5) -0.008(4)
C334 0.068(7) 0.049(6) 0.053(6) -0.003(5) 0.045(6) -0.009(5)
C351 0.034(5) 0.029(4) 0.033(4) -0.005(3) 0.013(4) 0.002(3)
C352 0.043(6) 0.036(6) 0.064(8) -0.010(6) 0.018(6) 0.003(5)
C353 0.045(6) 0.056(6) 0.039(5) -0.011(5) 0.014(4) 0.008(5)
C354 0.035(5) 0.056(7) 0.060(7) 0.006(5) 0.020(5) -0.001(5)
Mo4 0.0305(5) 0.0229(5) 0.0226(5) -0.0024(4) 0.0150(4) -0.0034(4)
C41 0.024(4) 0.022(4) 0.025(4) -0.006(3) 0.013(4) -0.002(3)
C42 0.031(4) 0.036(5) 0.029(4) -0.007(3) 0.017(4) -0.008(4)
C411 0.026(5) 0.019(4) 0.027(4) 0.002(3) 0.016(4) 0.000(4)
C43 0.031(5) 0.019(4) 0.025(4) -0.002(3) 0.014(4) -0.003(3)
C431 0.040(5) 0.033(4) 0.032(4) 0.002(4) 0.018(4) 0.000(4)
C44 0.037(5) 0.024(5) 0.033(6) -0.007(4) 0.022(5) -0.008(4)
C441 0.035(4) 0.034(4) 0.030(4) -0.004(3) 0.022(4) -0.004(4)
C45 0.039(6) 0.026(5) 0.021(4) -0.010(3) 0.014(4) -0.005(4)
C412 0.033(5) 0.070(7) 0.036(5) -0.001(5) 0.020(4) -0.001(5)
C413 0.039(5) 0.036(5) 0.062(6) -0.014(5) 0.019(5) -0.010(4)
C414 0.028(5) 0.055(6) 0.041(5) -0.001(4) 0.013(4) -0.003(4)
C432 0.049(6) 0.047(6) 0.032(5) 0.007(4) 0.019(4) -0.002(4)
C433 0.066(7) 0.028(5) 0.044(5) 0.008(4) 0.026(5) 0.008(4)
C434 0.038(6) 0.053(7) 0.032(5) 0.012(5) 0.012(4) 0.000(5)
C442 0.030(4) 0.050(5) 0.035(4) -0.008(4) 0.019(4) -0.006(4)
C443 0.037(5) 0.056(6) 0.036(5) -0.005(4) 0.020(4) -0.011(4)
C444 0.054(6) 0.044(5) 0.059(6) 0.007(5) 0.041(5) 0.010(5)
C341 0.102(11) 0.027(6) 0.055(8) -0.001(5) 0.063(8) -0.010(6)
C342 0.072(9) 0.037(7) 0.018(6) 0.003(5) 0.013(6) 0.000(6)
C343 0.083(9) 0.031(7) 0.058(8) -0.002(6) 0.041(7) -0.003(6)
C344 0.075(9) 0.025(5) 0.040(6) 0.006(4) 0.038(7) 0.011(6)
C345 0.066(8) 0.028(6) 0.044(7) -0.006(5) 0.035(6) -0.018(5)
C346 0.065(8) 0.028(6) 0.067(9) 0.009(5) 0.042(7) -0.007(5)

loop_
_atom_type_symbol
_atom_type_description
_atom_type_scat_dispersion_real
_atom_type_scat_dispersion_imag
_atom_type_scat_source
C C 0.0033 0.0016 'International Tables Vol C Tables 4.2.6.8 and 6.1.1.4'
H H 0.0000 0.0000 'International Tables Vol C Tables 4.2.6.8 and 6.1.1.4'
Mo Mo -1.6832 0.6857 'International Tables Vol C Tables 4.2.6.8 and 6.1.1.4'

loop_
_geom_angle_atom_site_label_1
_geom_angle_atom_site_label_2
_geom_angle_atom_site_label_3
_geom_angle
_geom_angle_site_symmetry_1
_geom_angle_site_symmetry_3
_geom_angle_publ_flag
C125 Mo1 C124 38.6(6) . . ?
C125 Mo1 C15 138.2(5) . . ?
C124 Mo1 C15 147.3(4) . . ?
C125 Mo1 C11 101.6(5) . . ?
C124 Mo1 C11 122.8(5) . . ?
C15 Mo1 C11 36.7(3) . . ?
C125 Mo1 C12 86.9(5) . . ?
C124 Mo1 C12 92.0(5) . . ?
C15 Mo1 C12 58.1(3) . . ?
C11 Mo1 C12 35.0(3) . . ?
C125 Mo1 C14 141.4(4) . . ?
C124 Mo1 C14 119.3(5) . . ?
C15 Mo1 C14 35.8(3) . . ?
C11 Mo1 C14 60.8(3) . . ?
C12 Mo1 C14 58.6(3) . . ?
C125 Mo1 C13 106.8(4) . . ?
C124 Mo1 C13 89.8(4) . . ?
C15 Mo1 C13 58.5(3) . . ?
C11 Mo1 C13 59.8(3) . . ?
C12 Mo1 C13 35.4(3) . . ?
C14 Mo1 C13 34.8(3) . . ?
C125 Mo1 C123 60.3(5) . . ?
C124 Mo1 C123 32.6(5) . . ?
C15 Mo1 C123 156.7(4) . . ?
C11 Mo1 C123 155.2(4) . . ?
C12 Mo1 C123 122.1(4) . . ?
C14 Mo1 C123 121.7(4) . . ?
C13 Mo1 C123 107.0(4) . . ?
C125 Mo1 Mo2 85.8(4) . . ?
C124 Mo1 Mo2 90.5(4) . . ?
C15 Mo1 Mo2 121.8(2) . . ?
C11 Mo1 Mo2 134.7(2) . . ?
C12 Mo1 Mo2 164.9(3) . . ?
C14 Mo1 Mo2 131.8(2) . . ?
C13 Mo1 Mo2 159.6(2) . . ?
C123 Mo1 Mo2 64.8(3) . . ?
C126 C121 C122 120.1(13) . . ?
C126 C121 Mo2 89.5(8) . . ?
C122 C121 Mo2 71.8(7) . . ?
C126 C121 H121 120.0 . . ?
C122 C121 H121 120.0 . . ?
Mo2 C121 H121 108.7 . . ?
C121 C122 C123 114.1(12) . . ?
C121 C122 Mo2 70.2(7) . . ?
C123 C122 Mo2 95.3(8) . . ?
C121 C122 H122 122.9 . . ?
C123 C122 H122 122.9 . . ?
Mo2 C122 H122 103.0 . . ?
C124 C123 C122 124.9(15) . . ?
C124 C123 Mo1 60.0(7) . . ?
C122 C123 Mo1 108.8(8) . . ?
C124 C123 H123 117.6 . . ?
C122 C123 H123 117.6 . . ?
Mo1 C123 H123 101.1 . . ?
C123 C124 C125 116.2(13) . . ?
C123 C124 Mo1 87.4(8) . . ?
C125 C124 Mo1 70.6(7) . . ?
C123 C124 H124 121.9 . . ?
C125 C124 H124 121.9 . . ?
Mo1 C124 H124 110.9 . . ?
C126 C125 C124 116.9(13) . . ?
C126 C125 Mo1 98.2(8) . . ?
C124 C125 Mo1 70.8(7) . . ?
C126 C125 H125 121.5 . . ?
C124 C125 H125 121.5 . . ?
Mo1 C125 H125 100.3 . . ?
C121 C126 C125 121.7(15) . . ?
C121 C126 Mo2 58.2(7) . . ?
C125 C126 Mo2 105.5(9) . . ?
C121 C126 H126 119.2 . . ?
C125 C126 H126 119.2 . . ?
Mo2 C126 H126 105.4 . . ?
C12 C11 C15 105.0(8) . . ?
C12 C11 C111 125.1(8) . . ?
C15 C11 C111 128.3(8) . . ?
C12 C11 Mo1 75.5(5) . . ?
C15 C11 Mo1 69.9(5) . . ?
C111 C11 Mo1 130.6(6) . . ?
C11 C12 C13 110.9(8) . . ?
C11 C12 Mo1 69.6(5) . . ?
C13 C12 Mo1 75.0(6) . . ?
C11 C12 H12 124.5 . . ?
C13 C12 H12 124.5 . . ?
Mo1 C12 H12 122.5 . . ?
C14 C13 C12 106.0(8) . . ?
C14 C13 C131 132.4(8) . . ?
C12 C13 C131 120.6(8) . . ?
C14 C13 Mo1 70.1(5) . . ?
C12 C13 Mo1 69.6(5) . . ?
C131 C13 Mo1 132.7(6) . . ?
C132 C131 C133 105.2(7) . . ?
C132 C131 C13 108.7(7) . . ?
C133 C131 C13 110.0(7) . . ?
C132 C131 C134 110.5(7) . . ?
C133 C131 C134 107.0(7) . . ?
C13 C131 C134 115.0(7) . . ?
C15 C14 C13 106.3(7) . . ?
C15 C14 C141 118.2(8) . . ?
C13 C14 C141 134.4(8) . . ?
C15 C14 Mo1 67.1(5) . . ?
C13 C14 Mo1 75.1(5) . . ?
C141 C14 Mo1 130.3(5) . . ?
C144 C141 C143 109.7(8) . . ?
C144 C141 C14 115.9(8) . . ?
C143 C141 C14 106.6(7) . . ?
C144 C141 C142 107.4(7) . . ?
C143 C141 C142 106.5(8) . . ?
C14 C141 C142 110.4(7) . . ?
C14 C15 C11 111.8(8) . . ?
C14 C15 Mo1 77.0(5) . . ?
C11 C15 Mo1 73.5(5) . . ?
C14 C15 H15 124.1 . . ?
C11 C15 H15 124.1 . . ?
Mo1 C15 H15 117.0 . . ?
C112 C111 C11 112.2(8) . . ?
C112 C111 C113 108.9(9) . . ?
C11 C111 C113 110.6(7) . . ?
C112 C111 C114 109.5(9) . . ?
C11 C111 C114 107.0(8) . . ?
C113 C111 C114 108.7(9) . . ?
C111 C112 H11A 109.5 . . ?
C111 C112 H11B 109.5 . . ?
H11A C112 H11B 109.5 . . ?
C111 C112 H11C 109.5 . . ?
H11A C112 H11C 109.5 . . ?
H11B C112 H11C 109.5 . . ?
C111 C113 H11D 109.5 . . ?
C111 C113 H11E 109.5 . . ?
H11D C113 H11E 109.5 . . ?
C111 C113 H11F 109.5 . . ?
H11D C113 H11F 109.5 . . ?
H11E C113 H11F 109.5 . . ?
C111 C114 H11G 109.5 . . ?
C111 C114 H11H 109.5 . . ?
H11G C114 H11H 109.5 . . ?
C111 C114 H11I 109.5 . . ?
H11G C114 H11I 109.5 . . ?
H11H C114 H11I 109.5 . . ?
C131 C132 H13A 109.5 . . ?
C131 C132 H13B 109.5 . . ?
H13A C132 H13B 109.5 . . ?
C131 C132 H13C 109.5 . . ?
H13A C132 H13C 109.5 . . ?
H13B C132 H13C 109.5 . . ?
C131 C133 H13D 109.5 . . ?
C131 C133 H13E 109.5 . . ?
H13D C133 H13E 109.5 . . ?
C131 C133 H13F 109.5 . . ?
H13D C133 H13F 109.5 . . ?
H13E C133 H13F 109.5 . . ?
C131 C134 H13G 109.5 . . ?
C131 C134 H13H 109.5 . . ?
H13G C134 H13H 109.5 . . ?
C131 C134 H13I 109.5 . . ?
H13G C134 H13I 109.5 . . ?
H13H C134 H13I 109.5 . . ?
C141 C142 H14A 109.5 . . ?
C141 C142 H14B 109.5 . . ?
H14A C142 H14B 109.5 . . ?
C141 C142 H14C 109.5 . . ?
H14A C142 H14C 109.5 . . ?
H14B C142 H14C 109.5 . . ?
C141 C143 H14D 109.5 . . ?
C141 C143 H14E 109.5 . . ?
H14D C143 H14E 109.5 . . ?
C141 C143 H14F 109.5 . . ?
H14D C143 H14F 109.5 . . ?
H14E C143 H14F 109.5 . . ?
C141 C144 H14G 109.5 . . ?
C141 C144 H14H 109.5 . . ?
H14G C144 H14H 109.5 . . ?
C141 C144 H14I 109.5 . . ?
H14G C144 H14I 109.5 . . ?
H14H C144 H14I 109.5 . . ?
C121 Mo2 C122 37.9(6) . . ?
C121 Mo2 C24 148.2(4) . . ?
C122 Mo2 C24 135.0(5) . . ?
C121 Mo2 C25 119.5(5) . . ?
C122 Mo2 C25 98.9(4) . . ?
C24 Mo2 C25 36.3(3) . . ?
C121 Mo2 C21 90.8(4) . . ?
C122 Mo2 C21 87.5(4) . . ?
C24 Mo2 C21 58.1(3) . . ?
C25 Mo2 C21 35.0(3) . . ?
C121 Mo2 C23 124.5(4) . . ?
C122 Mo2 C23 144.7(4) . . ?
C24 Mo2 C23 35.7(3) . . ?
C25 Mo2 C23 60.6(3) . . ?
C21 Mo2 C23 58.9(3) . . ?
C121 Mo2 C221 92.8(4) . . ?
C122 Mo2 C221 110.4(5) . . ?
C24 Mo2 C221 58.5(3) . . ?
C25 Mo2 C221 59.6(3) . . ?
C21 Mo2 C221 35.4(3) . . ?
C23 Mo2 C221 35.2(3) . . ?
C121 Mo2 C126 32.3(5) . . ?
C122 Mo2 C126 60.5(5) . . ?
C24 Mo2 C126 159.8(4) . . ?
C25 Mo2 C126 151.6(4) . . ?
C21 Mo2 C126 119.2(4) . . ?
C23 Mo2 C126 124.3(4) . . ?
C221 Mo2 C126 106.8(4) . . ?
C121 Mo2 Mo1 90.0(3) . . ?
C122 Mo2 Mo1 86.1(4) . . ?
C24 Mo2 Mo1 121.9(2) . . ?
C25 Mo2 Mo1 137.3(2) . . ?
C21 Mo2 Mo1 168.5(3) . . ?
C23 Mo2 Mo1 128.9(2) . . ?
C221 Mo2 Mo1 155.9(2) . . ?
C126 Mo2 Mo1 65.2(3) . . ?
C25 C21 C221 110.9(8) . . ?
C25 C21 Mo2 70.2(5) . . ?
C221 C21 Mo2 75.3(5) . . ?
C25 C21 H21 124.5 . . ?
C221 C21 H21 124.5 . . ?
Mo2 C21 H21 121.6 . . ?
C21 C221 C23 106.0(8) . . ?
C21 C221 C22 121.2(9) . . ?
C23 C221 C22 132.3(9) . . ?
C21 C221 Mo2 69.3(5) . . ?
C23 C221 Mo2 70.5(5) . . ?
C22 C221 Mo2 130.6(6) . . ?
C224 C22 C223 111.0(8) . . ?
C224 C22 C222 106.0(7) . . ?
C223 C22 C222 106.5(7) . . ?
C224 C22 C221 108.6(7) . . ?
C223 C22 C221 114.6(7) . . ?
C222 C22 C221 109.7(7) . . ?
C24 C23 C221 105.5(8) . . ?
C24 C23 C231 120.1(8) . . ?
C221 C23 C231 133.6(9) . . ?
C24 C23 Mo2 67.5(5) . . ?
C221 C23 Mo2 74.3(5) . . ?
C231 C23 Mo2 129.3(6) . . ?
C234 C231 C23 115.5(8) . . ?
C234 C231 C232 108.2(8) . . ?
C23 C231 C232 108.8(8) . . ?
C234 C231 C233 110.5(9) . . ?
C23 C231 C233 106.4(7) . . ?
C232 C231 C233 107.0(8) . . ?
C25 C24 C23 112.0(8) . . ?
C25 C24 Mo2 73.1(5) . . ?
C23 C24 Mo2 76.8(5) . . ?
C25 C24 H24 124.0 . . ?
C23 C24 H24 124.0 . . ?
Mo2 C24 H24 117.7 . . ?
C22 C222 H22A 109.5 . . ?
C22 C222 H22B 109.5 . . ?
H22A C222 H22B 109.5 . . ?
C22 C222 H22C 109.5 . . ?
H22A C222 H22C 109.5 . . ?
H22B C222 H22C 109.5 . . ?
C22 C223 H22D 109.5 . . ?
C22 C223 H22E 109.5 . . ?
H22D C223 H22E 109.5 . . ?
C22 C223 H22F 109.5 . . ?
H22D C223 H22F 109.5 . . ?
H22E C223 H22F 109.5 . . ?
C22 C224 H22G 109.5 . . ?
C22 C224 H22H 109.5 . . ?
H22G C224 H22H 109.5 . . ?
C22 C224 H22I 109.5 . . ?
H22G C224 H22I 109.5 . . ?
H22H C224 H22I 109.5 . . ?
C231 C232 H23A 109.5 . . ?
C231 C232 H23B 109.5 . . ?
H23A C232 H23B 109.5 . . ?
C231 C232 H23C 109.5 . . ?
H23A C232 H23C 109.5 . . ?
H23B C232 H23C 109.5 . . ?
C231 C233 H23D 109.5 . . ?
C231 C233 H23E 109.5 . . ?
H23D C233 H23E 109.5 . . ?
C231 C233 H23F 109.5 . . ?
H23D C233 H23F 109.5 . . ?
H23E C233 H23F 109.5 . . ?
C231 C234 H23G 109.5 . . ?
C231 C234 H23H 109.5 . . ?
H23G C234 H23H 109.5 . . ?
C231 C234 H23I 109.5 . . ?
H23G C234 H23I 109.5 . . ?
H23H C234 H23I 109.5 . . ?
C21 C25 C24 105.5(8) . . ?
C21 C25 C251 126.4(8) . . ?
C24 C25 C251 126.4(8) . . ?
C21 C25 Mo2 74.8(5) . . ?
C24 C25 Mo2 70.6(5) . . ?
C251 C25 Mo2 130.6(6) . . ?
C253 C251 C252 111.0(10) . . ?
C253 C251 C25 106.8(8) . . ?
C252 C251 C25 111.9(8) . . ?
C253 C251 C254 106.6(9) . . ?
C252 C251 C254 109.5(10) . . ?
C25 C251 C254 110.9(8) . . ?
C251 C252 H25A 109.5 . . ?
C251 C252 H25B 109.5 . . ?
H25A C252 H25B 109.5 . . ?
C251 C252 H25C 109.5 . . ?
H25A C252 H25C 109.5 . . ?
H25B C252 H25C 109.5 . . ?
C251 C253 H25D 109.5 . . ?
C251 C253 H25E 109.5 . . ?
H25D C253 H25E 109.5 . . ?
C251 C253 H25F 109.5 . . ?
H25D C253 H25F 109.5 . . ?
H25E C253 H25F 109.5 . . ?
C251 C254 H25G 109.5 . . ?
C251 C254 H25H 109.5 . . ?
H25G C254 H25H 109.5 . . ?
C251 C254 H25I 109.5 . . ?
H25G C254 H25I 109.5 . . ?
H25H C254 H25I 109.5 . . ?
C345 Mo3 C344 37.5(5) . . ?
C345 Mo3 C34 136.0(4) . . ?
C344 Mo3 C34 147.8(4) . . ?
C345 Mo3 C35 99.6(4) . . ?
C344 Mo3 C35 120.3(4) . . ?
C34 Mo3 C35 36.4(3) . . ?
C345 Mo3 C31 87.2(4) . . ?
C344 Mo3 C31 90.6(4) . . ?
C34 Mo3 C31 58.2(3) . . ?
C35 Mo3 C31 35.6(3) . . ?
C345 Mo3 C33 143.5(4) . . ?
C344 Mo3 C33 122.9(4) . . ?
C34 Mo3 C33 35.8(3) . . ?
C35 Mo3 C33 60.9(3) . . ?
C31 Mo3 C33 58.6(3) . . ?
C345 Mo3 C32 108.8(4) . . ?
C344 Mo3 C32 91.4(4) . . ?
C34 Mo3 C32 58.8(3) . . ?
C35 Mo3 C32 60.2(3) . . ?
C31 Mo3 C32 35.1(3) . . ?
C33 Mo3 C32 35.3(3) . . ?
C345 Mo3 Mo4 85.9(3) . . ?
C344 Mo3 Mo4 90.3(3) . . ?
C34 Mo3 Mo4 121.9(2) . . ?
C35 Mo3 Mo4 135.9(2) . . ?
C31 Mo3 Mo4 167.4(3) . . ?
C33 Mo3 Mo4 130.1(2) . . ?
C32 Mo3 Mo4 157.4(2) . . ?
C345 Mo3 C343 60.3(5) . . ?
C344 Mo3 C343 32.6(4) . . ?
C34 Mo3 C343 158.7(4) . . ?
C35 Mo3 C343 152.6(4) . . ?
C31 Mo3 C343 119.5(4) . . ?
C33 Mo3 C343 123.2(4) . . ?
C32 Mo3 C343 106.2(4) . . ?
Mo4 Mo3 C343 65.5(3) . . ?
C35 C31 C32 112.2(8) . . ?
C35 C31 Mo3 70.0(5) . . ?
C32 C31 Mo3 76.2(5) . . ?
C35 C31 H31 123.9 . . ?
C32 C31 H31 123.9 . . ?
Mo3 C31 H31 121.3 . . ?
C31 C32 C33 105.2(8) . . ?
C31 C32 C321 122.2(8) . . ?
C33 C32 C321 132.1(9) . . ?
C31 C32 Mo3 68.7(5) . . ?
C33 C32 Mo3 70.0(5) . . ?
C321 C32 Mo3 131.2(6) . . ?
C324 C321 C323 106.5(7) . . ?
C324 C321 C322 110.2(8) . . ?
C323 C321 C322 107.6(7) . . ?
C324 C321 C32 108.7(7) . . ?
C323 C321 C32 109.3(7) . . ?
C322 C321 C32 114.3(7) . . ?
C34 C33 C32 106.1(8) . . ?
C34 C33 C331 119.6(8) . . ?
C32 C33 C331 133.6(8) . . ?
C34 C33 Mo3 67.4(5) . . ?
C32 C33 Mo3 74.6(5) . . ?
C331 C33 Mo3 129.0(5) . . ?
C332 C331 C334 110.9(8) . . ?
C332 C331 C33 115.5(7) . . ?
C334 C331 C33 107.2(7) . . ?
C332 C331 C333 107.1(8) . . ?
C334 C331 C333 107.0(8) . . ?
C33 C331 C333 108.9(7) . . ?
C35 C34 C33 112.4(8) . . ?
C35 C34 Mo3 72.9(5) . . ?
C33 C34 Mo3 76.8(5) . . ?
C35 C34 H34 123.8 . . ?
C33 C34 H34 123.8 . . ?
Mo3 C34 H34 118.0 . . ?
C31 C35 C34 104.2(8) . . ?
C31 C35 C351 125.4(8) . . ?
C34 C35 C351 128.7(8) . . ?
C31 C35 Mo3 74.3(5) . . ?
C34 C35 Mo3 70.7(5) . . ?
C351 C35 Mo3 130.6(6) . . ?
C321 C322 H32A 109.5 . . ?
C321 C322 H32B 109.5 . . ?
H32A C322 H32B 109.5 . . ?
C321 C322 H32C 109.5 . . ?
H32A C322 H32C 109.5 . . ?
H32B C322 H32C 109.5 . . ?
C321 C323 H32D 109.5 . . ?
C321 C323 H32E 109.5 . . ?
H32D C323 H32E 109.5 . . ?
C321 C323 H32F 109.5 . . ?
H32D C323 H32F 109.5 . . ?
H32E C323 H32F 109.5 . . ?
C321 C324 H32G 109.5 . . ?
C321 C324 H32H 109.5 . . ?
H32G C324 H32H 109.5 . . ?
C321 C324 H32I 109.5 . . ?
H32G C324 H32I 109.5 . . ?
H32H C324 H32I 109.5 . . ?
C331 C332 H33A 109.5 . . ?
C331 C332 H33B 109.5 . . ?
H33A C332 H33B 109.5 . . ?
C331 C332 H33C 109.5 . . ?
H33A C332 H33C 109.5 . . ?
H33B C332 H33C 109.5 . . ?
C331 C333 H33D 109.5 . . ?
C331 C333 H33E 109.5 . . ?
H33D C333 H33E 109.5 . . ?
C331 C333 H33F 109.5 . . ?
H33D C333 H33F 109.5 . . ?
H33E C333 H33F 109.5 . . ?
C331 C334 H33G 109.5 . . ?
C331 C334 H33H 109.5 . . ?
H33G C334 H33H 109.5 . . ?
C331 C334 H33I 109.5 . . ?
H33G C334 H33I 109.5 . . ?
H33H C334 H33I 109.5 . . ?
C354 C351 C35 112.3(8) . . ?
C354 C351 C353 110.0(9) . . ?
C35 C351 C353 107.6(7) . . ?
C354 C351 C352 109.1(9) . . ?
C35 C351 C352 110.2(8) . . ?
C353 C351 C352 107.6(9) . . ?
C351 C352 H35A 109.5 . . ?
C351 C352 H35B 109.5 . . ?
H35A C352 H35B 109.5 . . ?
C351 C352 H35C 109.5 . . ?
H35A C352 H35C 109.5 . . ?
H35B C352 H35C 109.5 . . ?
C351 C353 H35D 109.5 . . ?
C351 C353 H35E 109.5 . . ?
H35D C353 H35E 109.5 . . ?
C351 C353 H35F 109.5 . . ?
H35D C353 H35F 109.5 . . ?
H35E C353 H35F 109.5 . . ?
C351 C354 H35G 109.5 . . ?
C351 C354 H35H 109.5 . . ?
H35G C354 H35H 109.5 . . ?
C351 C354 H35I 109.5 . . ?
H35G C354 H35I 109.5 . . ?
H35H C354 H35I 109.5 . . ?
C342 Mo4 C341 37.0(6) . . ?
C342 Mo4 C411 137.9(4) . . ?
C341 Mo4 C411 148.0(4) . . ?
C342 Mo4 C41 101.3(4) . . ?
C341 Mo4 C41 120.9(4) . . ?
C411 Mo4 C41 36.7(3) . . ?
C342 Mo4 C45 87.8(4) . . ?
C341 Mo4 C45 90.9(4) . . ?
C411 Mo4 C45 58.6(3) . . ?
C41 Mo4 C45 35.5(3) . . ?
C342 Mo4 C43 143.5(4) . . ?
C341 Mo4 C43 122.0(5) . . ?
C411 Mo4 C43 35.9(3) . . ?
C41 Mo4 C43 61.0(3) . . ?
C45 Mo4 C43 58.9(3) . . ?
C342 Mo4 C44 108.7(4) . . ?
C341 Mo4 C44 91.4(4) . . ?
C411 Mo4 C44 58.5(3) . . ?
C41 Mo4 C44 59.6(3) . . ?
C45 Mo4 C44 35.0(4) . . ?
C43 Mo4 C44 35.1(3) . . ?
C342 Mo4 C346 60.1(5) . . ?
C341 Mo4 C346 33.6(5) . . ?
C411 Mo4 C346 157.8(4) . . ?
C41 Mo4 C346 154.3(4) . . ?
C45 Mo4 C346 121.0(4) . . ?
C43 Mo4 C346 122.5(4) . . ?
C44 Mo4 C346 107.3(4) . . ?
C342 Mo4 Mo3 85.9(3) . . ?
C341 Mo4 Mo3 91.2(4) . . ?
C411 Mo4 Mo3 120.8(2) . . ?
C41 Mo4 Mo3 135.1(2) . . ?
C45 Mo4 Mo3 166.7(3) . . ?
C43 Mo4 Mo3 129.7(2) . . ?
C44 Mo4 Mo3 158.0(3) . . ?
C346 Mo4 Mo3 65.3(3) . . ?
C45 C41 C411 105.5(8) . . ?
C45 C41 C42 125.4(8) . . ?
C411 C41 C42 127.3(7) . . ?
C45 C41 Mo4 75.5(5) . . ?
C411 C41 Mo4 70.9(4) . . ?
C42 C41 Mo4 130.2(5) . . ?
C414 C42 C412 107.4(8) . . ?
C414 C42 C413 110.1(7) . . ?
C412 C42 C413 110.2(8) . . ?
C414 C42 C41 111.3(7) . . ?
C412 C42 C41 110.6(7) . . ?
C413 C42 C41 107.3(7) . . ?
C41 C411 C43 111.3(7) . . ?
C41 C411 Mo4 72.4(4) . . ?
C43 C411 Mo4 76.3(5) . . ?
C41 C411 H411 124.3 . . ?
C43 C411 H411 124.3 . . ?
Mo4 C411 H411 118.6 . . ?
C411 C43 C44 105.8(8) . . ?
C411 C43 C431 119.5(8) . . ?
C44 C43 C431 133.7(9) . . ?
C411 C43 Mo4 67.8(5) . . ?
C44 C43 Mo4 74.9(5) . . ?
C431 C43 Mo4 129.5(6) . . ?
C434 C431 C43 115.4(8) . . ?
C434 C431 C433 109.5(8) . . ?
C43 C431 C433 108.7(7) . . ?
C434 C431 C432 106.1(8) . . ?
C43 C431 C432 109.9(8) . . ?
C433 C431 C432 106.9(7) . . ?
C45 C44 C43 107.1(8) . . ?
C45 C44 C441 120.1(8) . . ?
C43 C44 C441 132.4(9) . . ?
C45 C44 Mo4 69.7(5) . . ?
C43 C44 Mo4 70.0(5) . . ?
C441 C44 Mo4 130.8(6) . . ?
C444 C441 C442 105.8(7) . . ?
C444 C441 C443 109.7(8) . . ?
C442 C441 C443 106.9(7) . . ?
C444 C441 C44 109.1(7) . . ?
C442 C441 C44 110.5(7) . . ?
C443 C441 C44 114.4(7) . . ?
C41 C45 C44 110.3(8) . . ?
C41 C45 Mo4 69.1(5) . . ?
C44 C45 Mo4 75.4(5) . . ?
C41 C45 H45 124.8 . . ?
C44 C45 H45 124.8 . . ?
Mo4 C45 H45 122.3 . . ?
C42 C412 H41A 109.5 . . ?
C42 C412 H41B 109.5 . . ?
H41A C412 H41B 109.5 . . ?
C42 C412 H41C 109.5 . . ?
H41A C412 H41C 109.5 . . ?
H41B C412 H41C 109.5 . . ?
C42 C413 H41D 109.5 . . ?
C42 C413 H41E 109.5 . . ?
H41D C413 H41E 109.5 . . ?
C42 C413 H41F 109.5 . . ?
H41D C413 H41F 109.5 . . ?
H41E C413 H41F 109.5 . . ?
C42 C414 H41G 109.5 . . ?
C42 C414 H41H 109.5 . . ?
H41G C414 H41H 109.5 . . ?
C42 C414 H41I 109.5 . . ?
H41G C414 H41I 109.5 . . ?
H41H C414 H41I 109.5 . . ?
C431 C432 H43A 109.5 . . ?
C431 C432 H43B 109.5 . . ?
H43A C432 H43B 109.5 . . ?
C431 C432 H43C 109.5 . . ?
H43A C432 H43C 109.5 . . ?
H43B C432 H43C 109.5 . . ?
C431 C433 H43D 109.5 . . ?
C431 C433 H43E 109.5 . . ?
H43D C433 H43E 109.5 . . ?
C431 C433 H43F 109.5 . . ?
H43D C433 H43F 109.5 . . ?
H43E C433 H43F 109.5 . . ?
C431 C434 H43G 109.5 . . ?
C431 C434 H43H 109.5 . . ?
H43G C434 H43H 109.5 . . ?
C431 C434 H43I 109.5 . . ?
H43G C434 H43I 109.5 . . ?
H43H C434 H43I 109.5 . . ?
C441 C442 H44A 109.5 . . ?
C441 C442 H44B 109.5 . . ?
H44A C442 H44B 109.5 . . ?
C441 C442 H44C 109.5 . . ?
H44A C442 H44C 109.5 . . ?
H44B C442 H44C 109.5 . . ?
C441 C443 H44D 109.5 . . ?
C441 C443 H44E 109.5 . . ?
H44D C443 H44E 109.5 . . ?
C441 C443 H44F 109.5 . . ?
H44D C443 H44F 109.5 . . ?
H44E C443 H44F 109.5 . . ?
C441 C444 H44G 109.5 . . ?
C441 C444 H44H 109.5 . . ?
H44G C444 H44H 109.5 . . ?
C441 C444 H44I 109.5 . . ?
H44G C444 H44I 109.5 . . ?
H44H C444 H44I 109.5 . . ?
C342 C341 C346 116.5(12) . . ?
C342 C341 Mo4 71.3(7) . . ?
C346 C341 Mo4 85.5(8) . . ?
C342 C341 H341 121.8 . . ?
C346 C341 H341 121.8 . . ?
Mo4 C341 H341 112.3 . . ?
C341 C342 C343 118.5(13) . . ?
C341 C342 Mo4 71.7(7) . . ?
C343 C342 Mo4 97.0(8) . . ?
C341 C342 H342 120.7 . . ?
C343 C342 H342 120.7 . . ?
Mo4 C342 H342 100.8 . . ?
C344 C343 C342 120.5(14) . . ?
C344 C343 Mo3 58.6(7) . . ?
C342 C343 Mo3 105.7(9) . . ?
C344 C343 H343 119.7 . . ?
C342 C343 H343 119.7 . . ?
Mo3 C343 H343 104.6 . . ?
C343 C344 C345 119.4(12) . . ?
C343 C344 Mo3 88.8(8) . . ?
C345 C344 Mo3 71.3(7) . . ?
C343 C344 H344 120.3 . . ?
C345 C344 H344 120.3 . . ?
Mo3 C344 H344 109.8 . . ?
C344 C345 C346 115.9(12) . . ?
C344 C345 Mo3 71.2(7) . . ?
C346 C345 Mo3 96.1(7) . . ?
C344 C345 H345 122.0 . . ?
C346 C345 H345 122.0 . . ?
Mo3 C345 H345 101.7 . . ?
C341 C346 C345 122.2(14) . . ?
C341 C346 Mo4 60.9(7) . . ?
C345 C346 Mo4 107.3(8) . . ?
C341 C346 H346 118.9 . . ?
C345 C346 H346 118.9 . . ?
Mo4 C346 H346 101.3 . . ?

loop_
_geom_bond_atom_site_label_1
_geom_bond_atom_site_label_2
_geom_bond_distance
_geom_bond_site_symmetry_2
_geom_bond_publ_flag
Mo1 C125 2.194(13) . ?
Mo1 C124 2.197(13) . ?
Mo1 C15 2.236(8) . ?
Mo1 C11 2.283(8) . ?
Mo1 C12 2.359(10) . ?
Mo1 C14 2.365(9) . ?
Mo1 C13 2.429(10) . ?
Mo1 C123 2.534(12) . ?
Mo1 Mo2 2.5906(13) . ?
C121 C126 1.38(2) . ?
C121 C122 1.43(2) . ?
C121 Mo2 2.191(12) . ?
C121 H121 0.9300 . ?
C122 C123 1.434(19) . ?
C122 Mo2 2.212(12) . ?
C122 H122 0.9300 . ?
C123 C124 1.37(2) . ?
C123 H123 0.9300 . ?
C124 C125 1.45(2) . ?
C124 H124 0.9300 . ?
C125 C126 1.43(2) . ?
C125 H125 0.9300 . ?
C126 Mo2 2.579(14) . ?
C126 H126 0.9300 . ?
C11 C12 1.396(13) . ?
C11 C15 1.422(13) . ?
C11 C111 1.525(12) . ?
C12 C13 1.457(13) . ?
C12 H12 0.9300 . ?
C13 C14 1.434(13) . ?
C13 C131 1.550(13) . ?
C131 C132 1.518(12) . ?
C131 C133 1.540(12) . ?
C131 C134 1.561(12) . ?
C14 C15 1.420(12) . ?
C14 C141 1.552(12) . ?
C141 C144 1.506(13) . ?
C141 C143 1.541(12) . ?
C141 C142 1.555(12) . ?
C15 H15 0.9300 . ?
C111 C112 1.504(14) . ?
C111 C113 1.533(14) . ?
C111 C114 1.549(14) . ?
C112 H11A 0.9600 . ?
C112 H11B 0.9600 . ?
C112 H11C 0.9600 . ?
C113 H11D 0.9600 . ?
C113 H11E 0.9600 . ?
C113 H11F 0.9600 . ?
C114 H11G 0.9600 . ?
C114 H11H 0.9600 . ?
C114 H11I 0.9600 . ?
C132 H13A 0.9600 . ?
C132 H13B 0.9600 . ?
C132 H13C 0.9600 . ?
C133 H13D 0.9600 . ?
C133 H13E 0.9600 . ?
C133 H13F 0.9600 . ?
C134 H13G 0.9600 . ?
C134 H13H 0.9600 . ?
C134 H13I 0.9600 . ?
C142 H14A 0.9600 . ?
C142 H14B 0.9600 . ?
C142 H14C 0.9600 . ?
C143 H14D 0.9600 . ?
C143 H14E 0.9600 . ?
C143 H14F 0.9600 . ?
C144 H14G 0.9600 . ?
C144 H14H 0.9600 . ?
C144 H14I 0.9600 . ?
Mo2 C24 2.255(8) . ?
Mo2 C25 2.287(8) . ?
Mo2 C21 2.347(9) . ?
Mo2 C23 2.377(9) . ?
Mo2 C221 2.426(9) . ?
C21 C25 1.395(13) . ?
C21 C221 1.453(13) . ?
C21 H21 0.9300 . ?
C221 C23 1.454(13) . ?
C221 C22 1.556(12) . ?
C22 C224 1.525(12) . ?
C22 C223 1.533(13) . ?
C22 C222 1.549(13) . ?
C23 C24 1.424(13) . ?
C23 C231 1.544(12) . ?
C231 C234 1.520(16) . ?
C231 C232 1.546(13) . ?
C231 C233 1.554(12) . ?
C24 C25 1.415(13) . ?
C24 H24 0.9300 . ?
C222 H22A 0.9600 . ?
C222 H22B 0.9600 . ?
C222 H22C 0.9600 . ?
C223 H22D 0.9600 . ?
C223 H22E 0.9600 . ?
C223 H22F 0.9600 . ?
C224 H22G 0.9600 . ?
C224 H22H 0.9600 . ?
C224 H22I 0.9600 . ?
C232 H23A 0.9600 . ?
C232 H23B 0.9600 . ?
C232 H23C 0.9600 . ?
C233 H23D 0.9600 . ?
C233 H23E 0.9600 . ?
C233 H23F 0.9600 . ?
C234 H23G 0.9600 . ?
C234 H23H 0.9600 . ?
C234 H23I 0.9600 . ?
C25 C251 1.546(12) . ?
C251 C253 1.524(14) . ?
C251 C252 1.535(15) . ?
C251 C254 1.547(15) . ?
C252 H25A 0.9600 . ?
C252 H25B 0.9600 . ?
C252 H25C 0.9600 . ?
C253 H25D 0.9600 . ?
C253 H25E 0.9600 . ?
C253 H25F 0.9600 . ?
C254 H25G 0.9600 . ?
C254 H25H 0.9600 . ?
C254 H25I 0.9600 . ?
Mo3 C345 2.212(11) . ?
Mo3 C344 2.211(12) . ?
Mo3 C34 2.250(8) . ?
Mo3 C35 2.280(9) . ?
Mo3 C31 2.336(8) . ?
Mo3 C33 2.373(9) . ?
Mo3 C32 2.434(9) . ?
Mo3 Mo4 2.5901(13) . ?
Mo3 C343 2.591(14) . ?
C31 C35 1.414(13) . ?
C31 C32 1.441(13) . ?
C31 H31 0.9300 . ?
C32 C33 1.459(12) . ?
C32 C321 1.559(12) . ?
C321 C324 1.527(13) . ?
C321 C323 1.530(12) . ?
C321 C322 1.533(12) . ?
C33 C34 1.425(12) . ?
C33 C331 1.549(12) . ?
C331 C332 1.509(15) . ?
C331 C334 1.538(12) . ?
C331 C333 1.552(13) . ?
C34 C35 1.415(13) . ?
C34 H34 0.9300 . ?
C35 C351 1.534(13) . ?
C322 H32A 0.9600 . ?
C322 H32B 0.9600 . ?
C322 H32C 0.9600 . ?
C323 H32D 0.9600 . ?
C323 H32E 0.9600 . ?
C323 H32F 0.9600 . ?
C324 H32G 0.9600 . ?
C324 H32H 0.9600 . ?
C324 H32I 0.9600 . ?
C332 H33A 0.9600 . ?
C332 H33B 0.9600 . ?
C332 H33C 0.9600 . ?
C333 H33D 0.9600 . ?
C333 H33E 0.9600 . ?
C333 H33F 0.9600 . ?
C334 H33G 0.9600 . ?
C334 H33H 0.9600 . ?
C334 H33I 0.9600 . ?
C351 C354 1.525(14) . ?
C351 C353 1.534(13) . ?
C351 C352 1.542(15) . ?
C352 H35A 0.9600 . ?
C352 H35B 0.9600 . ?
C352 H35C 0.9600 . ?
C353 H35D 0.9600 . ?
C353 H35E 0.9600 . ?
C353 H35F 0.9600 . ?
C354 H35G 0.9600 . ?
C354 H35H 0.9600 . ?
C354 H35I 0.9600 . ?
Mo4 C342 2.227(12) . ?
Mo4 C341 2.232(12) . ?
Mo4 C411 2.252(8) . ?
Mo4 C41 2.272(8) . ?
Mo4 C45 2.354(9) . ?
Mo4 C43 2.364(9) . ?
Mo4 C44 2.429(10) . ?
Mo4 C346 2.546(12) . ?
C41 C45 1.411(12) . ?
C41 C411 1.423(12) . ?
C41 C42 1.546(11) . ?
C42 C414 1.513(13) . ?
C42 C412 1.522(12) . ?
C42 C413 1.530(12) . ?
C411 C43 1.428(13) . ?
C411 H411 0.9300 . ?
C43 C44 1.445(13) . ?
C43 C431 1.531(12) . ?
C431 C434 1.513(14) . ?
C431 C433 1.534(13) . ?
C431 C432 1.554(12) . ?
C44 C45 1.439(15) . ?
C44 C441 1.570(13) . ?
C441 C444 1.512(13) . ?
C441 C442 1.528(12) . ?
C441 C443 1.537(12) . ?
C45 H45 0.9300 . ?
C412 H41A 0.9600 . ?
C412 H41B 0.9600 . ?
C412 H41C 0.9600 . ?
C413 H41D 0.9600 . ?
C413 H41E 0.9600 . ?
C413 H41F 0.9600 . ?
C414 H41G 0.9600 . ?
C414 H41H 0.9600 . ?
C414 H41I 0.9600 . ?
C432 H43A 0.9600 . ?
C432 H43B 0.9600 . ?
C432 H43C 0.9600 . ?
C433 H43D 0.9600 . ?
C433 H43E 0.9600 . ?
C433 H43F 0.9600 . ?
C434 H43G 0.9600 . ?
C434 H43H 0.9600 . ?
C434 H43I 0.9600 . ?
C442 H44A 0.9600 . ?
C442 H44B 0.9600 . ?
C442 H44C 0.9600 . ?
C443 H44D 0.9600 . ?
C443 H44E 0.9600 . ?
C443 H44F 0.9600 . ?
C444 H44G 0.9600 . ?
C444 H44H 0.9600 . ?
C444 H44I 0.9600 . ?
C341 C342 1.41(2) . ?
C341 C346 1.41(2) . ?
C341 H341 0.9300 . ?
C342 C343 1.449(19) . ?
C342 H342 0.9300 . ?
C343 C344 1.398(18) . ?
C343 H343 0.9300 . ?
C344 C345 1.422(19) . ?
C344 H344 0.9300 . ?
C345 C346 1.449(17) . ?
C345 H345 0.9300 . ?
C346 H346 0.9300 . ?
